data_7705979
loop_
_publ_author_name
'Cheng, Ming-Chuan'
'Lee, Gene-Hsiang'
'Lin, Tien-Sung'
'Liu, Yu-Chiao'
'Chiang, Ming-Hsi'
'Peng, Shie-Ming'

_publ_section_title
;
 A new series of heteronuclear metal strings,
 MRhRh(dpa)<sub>4</sub>Cl<sub>2</sub> and
 MRhRhM(dpa)<sub>4</sub>X<sub>2</sub>, from the reactions of
 Rh<sub>2</sub>(dpa)<sub>4</sub> with metal ions of group 7 to group 12.
;
_journal_issue 2
_journal_name_full 'Dalton transactions (Cambridge, England : 2003)'
_journal_page_first 520
_journal_page_last 534
_journal_paper_doi 10.1039/d0dt03311a
_journal_volume 50
_journal_year 2021
_chemical_formula_sum 'C44 H42 Cl2 N12 O Pt Rh2'
_chemical_formula_weight 1226.70
_space_group_crystal_system monoclinic
_space_group_IT_number 14
_space_group_name_Hall '-P 2ybc'
_space_group_name_H-M_alt 'P 1 21/c 1'
_atom_sites_solution_hydrogens geom
_audit_creation_method SHELXL-2018/3
_audit_update_record
;
2020-09-21 deposited with the CCDC.	2020-12-03 downloaded from the CCDC.
;
_cell_angle_alpha 90
_cell_angle_beta 100.7660(10)
_cell_angle_gamma 90
_cell_formula_units_Z 4
_cell_length_a 16.2210(10)
_cell_length_b 15.8110(10)
_cell_length_c 16.9816(10)
_cell_measurement_reflns_used 4437
_cell_measurement_temperature 150(2)
_cell_measurement_theta_max 27.50
_cell_measurement_theta_min 2.56
_cell_volume 4278.6(5)
_computing_cell_refinement 'Bruker SAINT'
_computing_data_collection 'Bruker SMART'
_computing_data_reduction 'Bruker SAINT'
_computing_molecular_graphics 'Bruker SHELXTL'
_computing_publication_material 'Bruker SHELXTL'
_computing_structure_refinement 'SHELXL-2018/3 (Sheldrick, 2018)'
_computing_structure_solution 'Bruker SHELXTL'
_diffrn_ambient_temperature 150(2)
_diffrn_measured_fraction_theta_full 1.000
_diffrn_measured_fraction_theta_max 1.000
_diffrn_measurement_device_type 'BRUKER SMART APEXCCD area detector'
_diffrn_measurement_method 'omega scans'
_diffrn_radiation_type MoK\a
_diffrn_radiation_wavelength 0.71073
_diffrn_reflns_av_R_equivalents 0.0660
_diffrn_reflns_av_unetI/netI 0.0714
_diffrn_reflns_Laue_measured_fraction_full 1.000
_diffrn_reflns_Laue_measured_fraction_max 1.000
_diffrn_reflns_limit_h_max 20
_diffrn_reflns_limit_h_min -21
_diffrn_reflns_limit_k_max 20
_diffrn_reflns_limit_k_min -20
_diffrn_reflns_limit_l_max 22
_diffrn_reflns_limit_l_min -13
_diffrn_reflns_number 27376
_diffrn_reflns_point_group_measured_fraction_full 1.000
_diffrn_reflns_point_group_measured_fraction_max 1.000
_diffrn_reflns_theta_full 25.242
_diffrn_reflns_theta_max 27.500
_diffrn_reflns_theta_min 1.775
_exptl_absorpt_coefficient_mu 4.201
_exptl_absorpt_correction_T_max 0.8841
_exptl_absorpt_correction_T_min 0.5182
_exptl_absorpt_correction_type multi-scan
_exptl_absorpt_process_details 'Bruker SADABS'
_exptl_crystal_colour red-brown
_exptl_crystal_density_diffrn 1.904
_exptl_crystal_density_meas ?
_exptl_crystal_description plate
_exptl_crystal_F_000 2400
_exptl_crystal_size_max 0.180
_exptl_crystal_size_mid 0.150
_exptl_crystal_size_min 0.030
_refine_diff_density_max 1.330
_refine_diff_density_min -1.230
_refine_diff_density_rms 0.166
_refine_ls_extinction_method none
_refine_ls_goodness_of_fit_ref 1.163
_refine_ls_hydrogen_treatment constr
_refine_ls_matrix_type full
_refine_ls_number_parameters 568
_refine_ls_number_reflns 9826
_refine_ls_number_restraints 0
_refine_ls_restrained_S_all 1.163
_refine_ls_R_factor_all 0.0726
_refine_ls_R_factor_gt 0.0544
_refine_ls_shift/su_max 0.000
_refine_ls_shift/su_mean 0.000
_refine_ls_structure_factor_coef Fsqd
_refine_ls_weighting_details 'w=1/[\s^2^(Fo^2^)+(0.0244P)^2^+4.7270P] where P=(Fo^2^+2Fc^2^)/3'
_refine_ls_weighting_scheme calc
_refine_ls_wR_factor_gt 0.0931
_refine_ls_wR_factor_ref 0.0982
_reflns_Friedel_coverage 0.000
_reflns_number_gt 7986
_reflns_number_total 9826
_reflns_threshold_expression 'I > 2\s(I)'
_cod_data_source_file d0dt03311a2.cif
_cod_data_source_block ic17269
_cod_depositor_comments
;
The following automatic conversions were performed:

data item '_exptl_crystal_density_meas' value 'not_measured' was
changed to '?' -- the value is perceived as not measured.

Automatic conversion script
Id: cif_fix_values 7556 2019-12-06 15:28:31Z antanas 

 Adding full bibliography for 7705966--7705984.cif.
;
_cod_original_sg_symbol_H-M 'P 21/c'
_cod_database_code 7705979
_shelx_shelxl_version_number 2018/3
_shelx_space_group_comment
; 
The symmetry employed for this shelxl refinement is uniquely defined 
by the following loop, which should always be used as a source of 
symmetry information in preference to the above space-group names. 
They are only intended as comments. 
;
_shelx_estimated_absorpt_t_min 0.518
_shelx_estimated_absorpt_t_max 0.884

loop_
_space_group_symop_operation_xyz
'x, y, z'
'-x, y+1/2, -z+1/2'
'-x, -y, -z'
'x, -y-1/2, z-1/2'

loop_
_atom_site_label
_atom_site_type_symbol
_atom_site_fract_x
_atom_site_fract_y
_atom_site_fract_z
_atom_site_U_iso_or_equiv
_atom_site_adp_type
_atom_site_occupancy
_atom_site_site_symmetry_order
_atom_site_calc_flag
_atom_site_refinement_flags_posn
_atom_site_refinement_flags_adp
_atom_site_refinement_flags_occupancy
_atom_site_disorder_assembly
_atom_site_disorder_group
Pt1 Pt 0.1435(3) 0.4574(3) 0.3054(2) 0.0132(3) Uani 0.5362(16) 1 d . . P A 1
Rh1 Rh 0.3429(7) 0.5880(8) 0.1645(5) 0.0138(4) Uani 0.5362(16) 1 d . . P A 1
Rh1' Rh 0.1369(7) 0.4586(7) 0.2956(5) 0.0132(3) Uani 0.4638(16) 1 d . . P A 2
Pt1' Pt 0.3475(4) 0.5862(4) 0.1750(3) 0.0138(4) Uani 0.4638(16) 1 d . . P A 2
Rh2 Rh 0.24410(3) 0.52182(3) 0.23639(3) 0.01530(11) Uani 1 1 d . . . . .
Cl1 Cl 0.45901(11) 0.66738(12) 0.09733(11) 0.0323(4) Uani 1 1 d . . . . .
Cl2 Cl 0.02320(11) 0.38135(11) 0.38242(11) 0.0292(4) Uani 1 1 d . . . . .
N1 N 0.2912(3) 0.6993(3) 0.1949(3) 0.0195(12) Uani 1 1 d . . . . .
N2 N 0.1728(3) 0.6267(3) 0.2168(3) 0.0167(11) Uani 1 1 d . . . . .
N3 N 0.0603(3) 0.5483(3) 0.2461(3) 0.0193(12) Uani 1 1 d . . . . .
N4 N 0.3895(3) 0.4671(3) 0.1599(3) 0.0167(11) Uani 1 1 d . . . . .
N5 N 0.3157(3) 0.4171(3) 0.2557(3) 0.0184(12) Uani 1 1 d . . . . .
N6 N 0.2367(3) 0.3761(3) 0.3511(3) 0.0180(12) Uani 1 1 d . . . . .
N7 N 0.2570(3) 0.5741(3) 0.0671(3) 0.0179(11) Uani 1 1 d . . . . .
N8 N 0.1844(3) 0.4750(3) 0.1312(3) 0.0190(12) Uani 1 1 d . . . . .
N9 N 0.1095(3) 0.3838(3) 0.2006(3) 0.0175(11) Uani 1 1 d . . . . .
N10 N 0.4206(3) 0.5893(3) 0.2831(3) 0.0185(12) Uani 1 1 d . . . . .
N11 N 0.3031(3) 0.5704(3) 0.3423(3) 0.0183(12) Uani 1 1 d . . . . .
N12 N 0.1822(3) 0.5428(3) 0.3935(3) 0.0180(11) Uani 1 1 d . . . . .
C1 C 0.3376(4) 0.7715(4) 0.2003(4) 0.0238(15) Uani 1 1 d . . . . .
H1 H 0.393747 0.768348 0.191798 0.029 Uiso 1 1 calc R U . . .
C2 C 0.3065(5) 0.8490(4) 0.2175(4) 0.0292(17) Uani 1 1 d . . . . .
H2 H 0.340411 0.898236 0.220422 0.035 Uiso 1 1 calc R U . . .
C3 C 0.2256(5) 0.8538(4) 0.2304(4) 0.0272(16) Uani 1 1 d . . . . .
H3 H 0.202323 0.906888 0.240670 0.033 Uiso 1 1 calc R U . . .
C4 C 0.1783(4) 0.7813(4) 0.2285(4) 0.0240(15) Uani 1 1 d . . . . .
H4 H 0.122586 0.784384 0.238207 0.029 Uiso 1 1 calc R U . . .
C5 C 0.2121(4) 0.7023(4) 0.2121(4) 0.0169(13) Uani 1 1 d . . . . .
C6 C 0.0883(4) 0.6166(4) 0.2098(4) 0.0167(13) Uani 1 1 d . . . . .
C7 C 0.0284(4) 0.6690(4) 0.1620(4) 0.0209(14) Uani 1 1 d . . . . .
H7 H 0.046228 0.715416 0.133859 0.025 Uiso 1 1 calc R U . . .
C8 C -0.0547(4) 0.6531(4) 0.1565(4) 0.0239(15) Uani 1 1 d . . . . .
H8 H -0.094842 0.689231 0.125144 0.029 Uiso 1 1 calc R U . . .
C9 C -0.0814(4) 0.5854(5) 0.1956(4) 0.0280(16) Uani 1 1 d . . . . .
H9 H -0.139556 0.574651 0.192537 0.034 Uiso 1 1 calc R U . . .
C10 C -0.0230(4) 0.5345(4) 0.2384(4) 0.0251(15) Uani 1 1 d . . . . .
H10 H -0.041256 0.486704 0.264459 0.030 Uiso 1 1 calc R U . . .
C11 C 0.4402(4) 0.4532(4) 0.1064(4) 0.0265(16) Uani 1 1 d . . . . .
H11 H 0.452555 0.499490 0.074937 0.032 Uiso 1 1 calc R U . . .
C12 C 0.4752(4) 0.3755(4) 0.0950(4) 0.0287(16) Uani 1 1 d . . . . .
H12 H 0.510831 0.368450 0.056972 0.034 Uiso 1 1 calc R U . . .
C13 C 0.4566(5) 0.3081(4) 0.1409(4) 0.0285(16) Uani 1 1 d . . . . .
H13 H 0.479944 0.253847 0.135437 0.034 Uiso 1 1 calc R U . . .
C14 C 0.4042(4) 0.3208(4) 0.1941(4) 0.0214(14) Uani 1 1 d . . . . .
H14 H 0.389869 0.274125 0.224098 0.026 Uiso 1 1 calc R U . . .
C15 C 0.3708(4) 0.4010(4) 0.2056(4) 0.0181(14) Uani 1 1 d . . . . .
C16 C 0.3097(4) 0.3710(4) 0.3224(4) 0.0157(13) Uani 1 1 d . . . . .
C17 C 0.3777(4) 0.3241(4) 0.3668(4) 0.0222(15) Uani 1 1 d . . . . .
H17 H 0.430113 0.322417 0.349480 0.027 Uiso 1 1 calc R U . . .
C18 C 0.3676(4) 0.2813(4) 0.4343(4) 0.0277(16) Uani 1 1 d . . . . .
H18 H 0.412186 0.248169 0.462868 0.033 Uiso 1 1 calc R U . . .
C19 C 0.2922(4) 0.2865(4) 0.4610(4) 0.0299(17) Uani 1 1 d . . . . .
H19 H 0.284238 0.256869 0.507704 0.036 Uiso 1 1 calc R U . . .
C20 C 0.2300(5) 0.3347(4) 0.4190(4) 0.0267(16) Uani 1 1 d . . . . .
H20 H 0.178995 0.339529 0.438553 0.032 Uiso 1 1 calc R U . . .
C21 C 0.2616(4) 0.6245(4) 0.0055(4) 0.0231(15) Uani 1 1 d . . . . .
H21 H 0.310680 0.657924 0.007581 0.028 Uiso 1 1 calc R U . . .
C22 C 0.1986(5) 0.6310(5) -0.0616(4) 0.0305(17) Uani 1 1 d . . . . .
H22 H 0.203802 0.667931 -0.104530 0.037 Uiso 1 1 calc R U . . .
C23 C 0.1283(5) 0.5821(5) -0.0638(4) 0.0322(18) Uani 1 1 d . . . . .
H23 H 0.083085 0.586212 -0.108042 0.039 Uiso 1 1 calc R U . . .
C24 C 0.1233(4) 0.5279(4) -0.0027(4) 0.0264(16) Uani 1 1 d . . . . .
H24 H 0.075079 0.492954 -0.005892 0.032 Uiso 1 1 calc R U . . .
C25 C 0.1877(4) 0.5223(4) 0.0650(4) 0.0186(14) Uani 1 1 d . . . . .
C26 C 0.1357(4) 0.4046(4) 0.1307(4) 0.0192(14) Uani 1 1 d . . . . .
C27 C 0.1140(4) 0.3499(4) 0.0644(4) 0.0261(16) Uani 1 1 d . . . . .
H27 H 0.133158 0.362612 0.016177 0.031 Uiso 1 1 calc R U . . .
C28 C 0.0663(4) 0.2794(4) 0.0675(4) 0.0280(16) Uani 1 1 d . . . . .
H28 H 0.052207 0.243461 0.022122 0.034 Uiso 1 1 calc R U . . .
C29 C 0.0387(5) 0.2610(4) 0.1383(4) 0.0298(17) Uani 1 1 d . . . . .
H29 H 0.003822 0.213463 0.141825 0.036 Uiso 1 1 calc R U . . .
C30 C 0.0631(4) 0.3132(4) 0.2027(4) 0.0213(15) Uani 1 1 d . . . . .
H30 H 0.046298 0.298970 0.251745 0.026 Uiso 1 1 calc R U . . .
C31 C 0.5044(4) 0.5863(4) 0.2877(4) 0.0275(16) Uani 1 1 d . . . . .
H31 H 0.526109 0.588576 0.239506 0.033 Uiso 1 1 calc R U . . .
C32 C 0.5594(4) 0.5802(4) 0.3588(5) 0.0306(17) Uani 1 1 d . . . . .
H32 H 0.618180 0.577223 0.360268 0.037 Uiso 1 1 calc R U . . .
C33 C 0.5275(4) 0.5785(4) 0.4287(4) 0.0290(17) Uani 1 1 d . . . . .
H33 H 0.564627 0.576945 0.479067 0.035 Uiso 1 1 calc R U . . .
C34 C 0.4438(4) 0.5789(4) 0.4258(4) 0.0236(15) Uani 1 1 d . . . . .
H34 H 0.422336 0.577168 0.474164 0.028 Uiso 1 1 calc R U . . .
C35 C 0.3877(4) 0.5820(4) 0.3513(4) 0.0197(14) Uani 1 1 d . . . . .
C36 C 0.2557(4) 0.5854(4) 0.3995(4) 0.0188(14) Uani 1 1 d . . . . .
C37 C 0.2756(4) 0.6484(4) 0.4588(4) 0.0227(15) Uani 1 1 d . . . . .
H37 H 0.326380 0.679345 0.462997 0.027 Uiso 1 1 calc R U . . .
C38 C 0.2222(5) 0.6650(4) 0.5101(4) 0.0290(17) Uani 1 1 d . . . . .
H38 H 0.236205 0.706776 0.550678 0.035 Uiso 1 1 calc R U . . .
C39 C 0.1478(5) 0.6210(4) 0.5029(4) 0.0277(16) Uani 1 1 d . . . . .
H39 H 0.110002 0.631852 0.538185 0.033 Uiso 1 1 calc R U . . .
C40 C 0.1297(4) 0.5613(4) 0.4439(4) 0.0255(15) Uani 1 1 d . . . . .
H40 H 0.077908 0.531771 0.438147 0.031 Uiso 1 1 calc R U . . .
O1 O 0.7352(4) 0.5696(4) 0.2571(3) 0.0461(15) Uani 1 1 d . . . . .
C41 C 0.6681(6) 0.5510(6) 0.1241(6) 0.070(3) Uani 1 1 d . . . . .
H41A H 0.709932 0.548657 0.089341 0.106 Uiso 1 1 calc R U . . .
H41B H 0.613786 0.568142 0.092477 0.106 Uiso 1 1 calc R U . . .
H41C H 0.662709 0.494983 0.147398 0.106 Uiso 1 1 calc R U . . .
C42 C 0.6955(5) 0.6144(6) 0.1905(5) 0.050(2) Uani 1 1 d . . . . .
H42A H 0.734466 0.656175 0.174093 0.059 Uiso 1 1 calc R U . . .
H42B H 0.646203 0.644999 0.202944 0.059 Uiso 1 1 calc R U . . .
C43 C 0.7742(5) 0.6259(5) 0.3201(5) 0.044(2) Uani 1 1 d . . . . .
H43A H 0.731192 0.661661 0.338104 0.053 Uiso 1 1 calc R U . . .
H43B H 0.814855 0.663304 0.300273 0.053 Uiso 1 1 calc R U . . .
C44 C 0.8187(6) 0.5723(6) 0.3887(5) 0.054(2) Uani 1 1 d . . . . .
H44A H 0.777402 0.538597 0.410412 0.081 Uiso 1 1 calc R U . . .
H44B H 0.849129 0.608965 0.430824 0.081 Uiso 1 1 calc R U . . .
H44C H 0.858437 0.534414 0.369345 0.081 Uiso 1 1 calc R U . . .

loop_
_atom_site_aniso_label
_atom_site_aniso_U_11
_atom_site_aniso_U_22
_atom_site_aniso_U_33
_atom_site_aniso_U_23
_atom_site_aniso_U_13
_atom_site_aniso_U_12
Pt1 0.0122(7) 0.0175(2) 0.0091(9) 0.0000(6) 0.0004(5) 0.0000(4)
Rh1 0.0155(6) 0.0183(3) 0.0073(11) 0.0015(8) 0.0014(8) -0.0005(4)
Rh1' 0.0122(7) 0.0175(2) 0.0091(9) 0.0000(6) 0.0004(5) 0.0000(4)
Pt1' 0.0155(6) 0.0183(3) 0.0073(11) 0.0015(8) 0.0014(8) -0.0005(4)
Rh2 0.0155(2) 0.0165(2) 0.0134(2) -0.00105(18) 0.00139(19) 0.00122(18)
Cl1 0.0296(10) 0.0351(10) 0.0367(11) -0.0013(8) 0.0179(8) -0.0094(8)
Cl2 0.0273(9) 0.0300(9) 0.0343(11) -0.0011(7) 0.0158(8) -0.0064(7)
N1 0.025(3) 0.016(3) 0.017(3) 0.000(2) 0.002(2) 0.001(2)
N2 0.016(3) 0.018(3) 0.017(3) 0.000(2) 0.005(2) 0.001(2)
N3 0.018(3) 0.020(3) 0.020(3) -0.005(2) 0.005(2) 0.001(2)
N4 0.015(3) 0.022(3) 0.015(3) -0.005(2) 0.007(2) -0.002(2)
N5 0.023(3) 0.017(3) 0.015(3) 0.001(2) 0.002(2) 0.006(2)
N6 0.018(3) 0.018(3) 0.018(3) -0.002(2) 0.002(2) -0.003(2)
N7 0.020(3) 0.020(3) 0.013(3) 0.000(2) 0.001(2) 0.002(2)
N8 0.023(3) 0.022(3) 0.012(3) -0.002(2) 0.003(2) 0.002(2)
N9 0.016(3) 0.015(3) 0.021(3) -0.002(2) 0.002(2) 0.003(2)
N10 0.017(3) 0.016(3) 0.023(3) -0.002(2) 0.006(2) -0.002(2)
N11 0.017(3) 0.020(3) 0.017(3) 0.002(2) 0.002(2) -0.003(2)
N12 0.020(3) 0.020(3) 0.014(3) 0.002(2) 0.004(2) -0.001(2)
C1 0.019(3) 0.026(4) 0.026(4) -0.001(3) 0.002(3) -0.005(3)
C2 0.033(4) 0.018(3) 0.037(5) -0.001(3) 0.006(3) 0.000(3)
C3 0.048(5) 0.015(3) 0.019(4) 0.003(3) 0.007(3) 0.006(3)
C4 0.019(3) 0.027(4) 0.026(4) 0.000(3) 0.004(3) 0.006(3)
C5 0.020(3) 0.016(3) 0.014(3) -0.004(2) 0.001(3) -0.001(2)
C6 0.020(3) 0.018(3) 0.013(3) -0.004(2) 0.006(3) 0.002(3)
C7 0.023(4) 0.020(3) 0.020(4) -0.002(3) 0.003(3) 0.003(3)
C8 0.021(4) 0.031(4) 0.017(4) -0.009(3) -0.002(3) 0.007(3)
C9 0.020(4) 0.035(4) 0.030(4) -0.009(3) 0.006(3) 0.003(3)
C10 0.020(4) 0.023(4) 0.031(4) -0.007(3) 0.003(3) -0.003(3)
C11 0.022(4) 0.029(4) 0.030(4) -0.003(3) 0.008(3) 0.003(3)
C12 0.031(4) 0.029(4) 0.030(4) -0.007(3) 0.017(3) -0.002(3)
C13 0.038(4) 0.022(4) 0.031(4) -0.003(3) 0.019(3) 0.002(3)
C14 0.029(4) 0.017(3) 0.020(4) 0.001(3) 0.010(3) 0.006(3)
C15 0.015(3) 0.026(3) 0.011(3) -0.007(3) -0.005(2) -0.003(3)
C16 0.018(3) 0.016(3) 0.013(3) -0.006(2) 0.002(3) -0.003(2)
C17 0.019(3) 0.023(4) 0.025(4) -0.001(3) 0.004(3) 0.002(3)
C18 0.033(4) 0.033(4) 0.017(4) 0.009(3) 0.004(3) 0.013(3)
C19 0.032(4) 0.034(4) 0.025(4) 0.010(3) 0.009(3) 0.004(3)
C20 0.036(4) 0.032(4) 0.015(4) 0.003(3) 0.013(3) 0.005(3)
C21 0.029(4) 0.021(3) 0.018(4) -0.001(3) 0.002(3) -0.004(3)
C22 0.046(5) 0.031(4) 0.015(4) 0.006(3) 0.006(3) 0.001(3)
C23 0.043(5) 0.035(4) 0.015(4) 0.000(3) -0.004(3) 0.007(4)
C24 0.027(4) 0.025(4) 0.023(4) -0.002(3) -0.005(3) 0.003(3)
C25 0.023(3) 0.020(3) 0.013(3) -0.004(2) 0.002(3) 0.000(3)
C26 0.017(3) 0.019(3) 0.019(4) -0.001(3) -0.001(3) 0.005(3)
C27 0.030(4) 0.032(4) 0.015(4) -0.002(3) 0.000(3) -0.001(3)
C28 0.035(4) 0.019(4) 0.029(4) -0.003(3) 0.005(3) -0.003(3)
C29 0.037(4) 0.021(4) 0.029(4) -0.005(3) 0.000(3) -0.006(3)
C30 0.015(3) 0.021(3) 0.027(4) 0.002(3) 0.003(3) -0.003(3)
C31 0.029(4) 0.027(4) 0.027(4) -0.002(3) 0.007(3) -0.003(3)
C32 0.017(4) 0.033(4) 0.042(5) 0.003(3) 0.003(3) -0.003(3)
C33 0.026(4) 0.030(4) 0.027(4) 0.005(3) -0.005(3) -0.005(3)
C34 0.028(4) 0.026(4) 0.017(4) -0.001(3) 0.007(3) -0.001(3)
C35 0.022(3) 0.018(3) 0.019(4) 0.000(3) 0.003(3) 0.002(3)
C36 0.025(4) 0.016(3) 0.017(3) 0.002(3) 0.007(3) 0.005(3)
C37 0.026(4) 0.025(4) 0.016(4) -0.001(3) 0.001(3) -0.004(3)
C38 0.047(5) 0.024(4) 0.018(4) -0.004(3) 0.011(3) -0.004(3)
C39 0.040(4) 0.028(4) 0.018(4) -0.005(3) 0.011(3) -0.006(3)
C40 0.024(4) 0.027(4) 0.029(4) 0.002(3) 0.014(3) 0.002(3)
O1 0.048(4) 0.044(3) 0.048(4) -0.001(3) 0.010(3) -0.006(3)
C41 0.044(6) 0.071(7) 0.082(8) -0.038(6) -0.022(5) 0.017(5)
C42 0.020(4) 0.055(6) 0.072(7) 0.010(5) 0.006(4) 0.012(4)
C43 0.045(5) 0.041(5) 0.050(6) -0.006(4) 0.018(4) -0.004(4)
C44 0.060(6) 0.071(7) 0.032(5) 0.001(4) 0.012(4) 0.009(5)

loop_
_atom_type_symbol
_atom_type_description
_atom_type_scat_dispersion_real
_atom_type_scat_dispersion_imag
_atom_type_scat_source
C C 0.0033 0.0016 'International Tables Vol C Tables 4.2.6.8 and 6.1.1.4'
H H 0.0000 0.0000 'International Tables Vol C Tables 4.2.6.8 and 6.1.1.4'
N N 0.0061 0.0033 'International Tables Vol C Tables 4.2.6.8 and 6.1.1.4'
O O 0.0106 0.0060 'International Tables Vol C Tables 4.2.6.8 and 6.1.1.4'
Cl Cl 0.1484 0.1585 'International Tables Vol C Tables 4.2.6.8 and 6.1.1.4'
Rh Rh -1.1178 0.9187 'International Tables Vol C Tables 4.2.6.8 and 6.1.1.4'
Pt Pt -1.7033 8.3905 'International Tables Vol C Tables 4.2.6.8 and 6.1.1.4'

loop_
_geom_angle_atom_site_label_1
_geom_angle_atom_site_label_2
_geom_angle_atom_site_label_3
_geom_angle
_geom_angle_site_symmetry_1
_geom_angle_site_symmetry_3
_geom_angle_publ_flag
N12 Pt1 N6 91.9(2) . . ?
N12 Pt1 N3 88.9(3) . . ?
N6 Pt1 N3 170.7(3) . . ?
N12 Pt1 N9 170.3(3) . . ?
N6 Pt1 N9 91.8(3) . . ?
N3 Pt1 N9 86.0(2) . . ?
N12 Pt1 Rh2 86.1(2) . . ?
N6 Pt1 Rh2 86.0(2) . . ?
N3 Pt1 Rh2 84.8(2) . . ?
N9 Pt1 Rh2 85.2(2) . . ?
N12 Pt1 Cl2 95.0(2) . . ?
N6 Pt1 Cl2 94.8(2) . . ?
N3 Pt1 Cl2 94.4(2) . . ?
N9 Pt1 Cl2 93.5(2) . . ?
Rh2 Pt1 Cl2 178.59(15) . . ?
N7 Rh1 N1 92.8(5) . . ?
N7 Rh1 N4 94.1(5) . . ?
N1 Rh1 N4 166.5(6) . . ?
N7 Rh1 N10 168.7(7) . . ?
N1 Rh1 N10 87.2(4) . . ?
N4 Rh1 N10 83.7(4) . . ?
N7 Rh1 Rh2 86.8(5) . . ?
N1 Rh1 Rh2 84.5(4) . . ?
N4 Rh1 Rh2 84.3(4) . . ?
N10 Rh1 Rh2 82.0(3) . . ?
N7 Rh1 Cl1 97.9(4) . . ?
N1 Rh1 Cl1 93.3(5) . . ?
N4 Rh1 Cl1 97.2(5) . . ?
N10 Rh1 Cl1 93.3(4) . . ?
Rh2 Rh1 Cl1 174.9(4) . . ?
N3 Rh1' N9 93.2(4) . . ?
N3 Rh1' N12 88.9(5) . . ?
N9 Rh1' N12 172.4(7) . . ?
N3 Rh1' N6 170.5(7) . . ?
N9 Rh1' N6 91.8(5) . . ?
N12 Rh1' N6 85.2(3) . . ?
N3 Rh1' Rh2 88.3(4) . . ?
N9 Rh1' Rh2 88.7(4) . . ?
N12 Rh1' Rh2 84.0(4) . . ?
N6 Rh1' Rh2 83.8(4) . . ?
N3 Rh1' Cl2 96.4(5) . . ?
N9 Rh1' Cl2 95.6(5) . . ?
N12 Rh1' Cl2 91.5(4) . . ?
N6 Rh1' Cl2 91.1(4) . . ?
Rh2 Rh1' Cl2 173.4(3) . . ?
N10 Pt1' N4 89.0(3) . . ?
N10 Pt1' N1 91.9(3) . . ?
N4 Pt1' N1 172.3(4) . . ?
N10 Pt1' N7 172.1(4) . . ?
N4 Pt1' N7 90.1(3) . . ?
N1 Pt1' N7 87.9(3) . . ?
N10 Pt1' Rh2 87.3(2) . . ?
N4 Pt1' Rh2 86.5(3) . . ?
N1 Pt1' Rh2 85.9(3) . . ?
N7 Pt1' Rh2 84.8(3) . . ?
N10 Pt1' Cl1 95.7(3) . . ?
N4 Pt1' Cl1 96.1(3) . . ?
N1 Pt1' Cl1 91.4(3) . . ?
N7 Pt1' Cl1 92.2(2) . . ?
Rh2 Pt1' Cl1 176.0(2) . . ?
N8 Rh2 N5 90.5(2) . . ?
N8 Rh2 N2 89.4(2) . . ?
N5 Rh2 N2 179.8(2) . . ?
N8 Rh2 N11 179.2(2) . . ?
N5 Rh2 N11 90.3(2) . . ?
N2 Rh2 N11 89.8(2) . . ?
N8 Rh2 Pt1' 91.8(2) . . ?
N5 Rh2 Pt1' 89.4(2) . . ?
N2 Rh2 Pt1' 90.3(2) . . ?
N11 Rh2 Pt1' 88.39(19) . . ?
N8 Rh2 Rh1' 87.2(3) . . ?
N5 Rh2 Rh1' 91.7(3) . . ?
N2 Rh2 Rh1' 88.5(3) . . ?
N11 Rh2 Rh1' 92.6(3) . . ?
Pt1' Rh2 Rh1' 178.4(2) . . ?
N8 Rh2 Pt1 91.06(18) . . ?
N5 Rh2 Pt1 89.78(19) . . ?
N2 Rh2 Pt1 90.46(18) . . ?
N11 Rh2 Pt1 88.81(17) . . ?
N8 Rh2 Rh1 88.0(3) . . ?
N5 Rh2 Rh1 91.2(3) . . ?
N2 Rh2 Rh1 88.6(3) . . ?
N11 Rh2 Rh1 92.1(3) . . ?
Pt1 Rh2 Rh1 178.7(2) . . ?
C1 N1 C5 119.0(5) . . ?
C1 N1 Rh1 119.2(6) . . ?
C5 N1 Rh1 121.7(5) . . ?
C1 N1 Pt1' 118.8(5) . . ?
C5 N1 Pt1' 121.7(4) . . ?
C6 N2 C5 124.9(5) . . ?
C6 N2 Rh2 117.0(4) . . ?
C5 N2 Rh2 118.1(4) . . ?
C10 N3 C6 119.9(6) . . ?
C10 N3 Rh1' 117.7(6) . . ?
C6 N3 Rh1' 121.8(5) . . ?
C10 N3 Pt1 118.5(5) . . ?
C6 N3 Pt1 121.4(4) . . ?
C11 N4 C15 119.0(6) . . ?
C11 N4 Pt1' 119.7(5) . . ?
C15 N4 Pt1' 121.2(4) . . ?
C11 N4 Rh1 116.7(5) . . ?
C15 N4 Rh1 124.3(5) . . ?
C16 N5 C15 124.9(5) . . ?
C16 N5 Rh2 116.4(4) . . ?
C15 N5 Rh2 118.4(4) . . ?
C20 N6 C16 119.4(6) . . ?
C20 N6 Pt1 117.6(5) . . ?
C16 N6 Pt1 122.4(4) . . ?
C20 N6 Rh1' 119.7(5) . . ?
C16 N6 Rh1' 120.6(5) . . ?
C21 N7 C25 119.9(5) . . ?
C21 N7 Rh1 117.4(6) . . ?
C25 N7 Rh1 122.2(5) . . ?
C21 N7 Pt1' 119.5(5) . . ?
C25 N7 Pt1' 120.1(4) . . ?
C25 N8 C26 123.8(5) . . ?
C25 N8 Rh2 116.5(4) . . ?
C26 N8 Rh2 119.3(4) . . ?
C30 N9 C26 119.0(5) . . ?
C30 N9 Rh1' 120.9(6) . . ?
C26 N9 Rh1' 120.1(5) . . ?
C30 N9 Pt1 119.5(5) . . ?
C26 N9 Pt1 121.5(4) . . ?
C31 N10 C35 119.7(5) . . ?
C31 N10 Pt1' 118.3(5) . . ?
C35 N10 Pt1' 121.3(5) . . ?
C31 N10 Rh1 117.3(5) . . ?
C35 N10 Rh1 122.4(5) . . ?
C35 N11 C36 125.7(5) . . ?
C35 N11 Rh2 116.7(4) . . ?
C36 N11 Rh2 117.5(4) . . ?
C40 N12 C36 119.7(6) . . ?
C40 N12 Pt1 117.9(5) . . ?
C36 N12 Pt1 122.3(4) . . ?
C40 N12 Rh1' 117.5(5) . . ?
C36 N12 Rh1' 122.3(5) . . ?
N1 C1 C2 122.7(6) . . ?
C3 C2 C1 118.9(7) . . ?
C2 C3 C4 119.7(6) . . ?
C3 C4 C5 120.4(6) . . ?
N2 C5 N1 116.7(5) . . ?
N2 C5 C4 124.1(6) . . ?
N1 C5 C4 119.1(6) . . ?
N3 C6 N2 118.0(5) . . ?
N3 C6 C7 118.2(6) . . ?
N2 C6 C7 123.6(6) . . ?
C8 C7 C6 120.0(6) . . ?
C7 C8 C9 120.7(6) . . ?
C10 C9 C8 118.3(7) . . ?
C9 C10 N3 123.0(7) . . ?
N4 C11 C12 123.8(7) . . ?
C11 C12 C13 117.7(7) . . ?
C14 C13 C12 119.2(7) . . ?
C13 C14 C15 121.8(6) . . ?
N5 C15 N4 116.8(6) . . ?
N5 C15 C14 124.6(6) . . ?
N4 C15 C14 118.4(6) . . ?
N6 C16 N5 117.8(5) . . ?
N6 C16 C17 118.7(6) . . ?
N5 C16 C17 123.3(6) . . ?
C18 C17 C16 119.9(6) . . ?
C17 C18 C19 119.9(6) . . ?
C20 C19 C18 118.5(7) . . ?
N6 C20 C19 123.5(7) . . ?
N7 C21 C22 123.4(6) . . ?
C23 C22 C21 117.5(7) . . ?
C24 C23 C22 120.2(7) . . ?
C23 C24 C25 121.4(7) . . ?
N8 C25 N7 117.4(5) . . ?
N8 C25 C24 124.9(6) . . ?
N7 C25 C24 117.5(6) . . ?
N8 C26 N9 117.6(5) . . ?
N8 C26 C27 124.2(6) . . ?
N9 C26 C27 118.2(6) . . ?
C28 C27 C26 121.9(7) . . ?
C27 C28 C29 118.7(7) . . ?
C30 C29 C28 118.3(7) . . ?
N9 C30 C29 123.8(7) . . ?
N10 C31 C32 122.7(7) . . ?
C31 C32 C33 118.3(7) . . ?
C34 C33 C32 120.3(6) . . ?
C33 C34 C35 120.5(6) . . ?
N11 C35 N10 117.3(5) . . ?
N11 C35 C34 124.1(6) . . ?
N10 C35 C34 118.3(6) . . ?
N12 C36 N11 117.6(5) . . ?
N12 C36 C37 119.0(6) . . ?
N11 C36 C37 123.1(6) . . ?
C38 C37 C36 120.3(6) . . ?
C37 C38 C39 119.6(6) . . ?
C40 C39 C38 118.6(7) . . ?
N12 C40 C39 122.7(7) . . ?
C42 O1 C43 111.2(7) . . ?
O1 C42 C41 107.3(8) . . ?
O1 C43 C44 107.8(7) . . ?

loop_
_geom_bond_atom_site_label_1
_geom_bond_atom_site_label_2
_geom_bond_distance
_geom_bond_site_symmetry_2
_geom_bond_publ_flag
Pt1 N12 2.026(7) . ?
Pt1 N6 2.026(6) . ?
Pt1 N3 2.096(6) . ?
Pt1 N9 2.111(6) . ?
Pt1 Rh2 2.406(5) . ?
Pt1 Cl2 2.814(5) . ?
Rh1 N7 1.965(10) . ?
Rh1 N1 2.057(13) . ?
Rh1 N4 2.063(13) . ?
Rh1 N10 2.167(10) . ?
Rh1 Rh2 2.426(12) . ?
Rh1 Cl1 2.688(12) . ?
Rh1' N3 1.969(11) . ?
Rh1' N9 1.982(11) . ?
Rh1' N12 2.150(11) . ?
Rh1' N6 2.154(11) . ?
Rh1' Rh2 2.384(12) . ?
Rh1' Cl2 2.844(12) . ?
Pt1' N10 1.990(7) . ?
Pt1' N4 2.035(8) . ?
Pt1' N1 2.065(9) . ?
Pt1' N7 2.131(7) . ?
Pt1' Rh2 2.364(7) . ?
Pt1' Cl1 2.748(7) . ?
Rh2 N8 2.008(5) . ?
Rh2 N5 2.014(5) . ?
Rh2 N2 2.014(5) . ?
Rh2 N11 2.025(5) . ?
N1 C1 1.361(8) . ?
N1 C5 1.370(8) . ?
N2 C6 1.362(8) . ?
N2 C5 1.364(8) . ?
N3 C10 1.351(8) . ?
N3 C6 1.362(8) . ?
N4 C11 1.351(8) . ?
N4 C15 1.369(8) . ?
N5 C16 1.366(8) . ?
N5 C15 1.367(8) . ?
N6 C20 1.348(8) . ?
N6 C16 1.365(8) . ?
N7 C21 1.329(8) . ?
N7 C25 1.385(8) . ?
N8 C25 1.360(8) . ?
N8 C26 1.364(8) . ?
N9 C30 1.351(8) . ?
N9 C26 1.373(8) . ?
N10 C31 1.349(8) . ?
N10 C35 1.368(8) . ?
N11 C35 1.364(8) . ?
N11 C36 1.368(8) . ?
N12 C40 1.347(8) . ?
N12 C36 1.357(8) . ?
C1 C2 1.376(9) . ?
C2 C3 1.372(10) . ?
C3 C4 1.376(9) . ?
C4 C5 1.411(8) . ?
C6 C7 1.413(8) . ?
C7 C8 1.357(9) . ?
C8 C9 1.372(10) . ?
C9 C10 1.348(9) . ?
C11 C12 1.382(9) . ?
C12 C13 1.386(9) . ?
C13 C14 1.365(9) . ?
C14 C15 1.408(8) . ?
C16 C17 1.423(8) . ?
C17 C18 1.368(9) . ?
C18 C19 1.383(10) . ?
C19 C20 1.356(9) . ?
C21 C22 1.385(9) . ?
C22 C23 1.371(10) . ?
C23 C24 1.360(10) . ?
C24 C25 1.404(8) . ?
C26 C27 1.412(9) . ?
C27 C28 1.364(9) . ?
C28 C29 1.389(10) . ?
C29 C30 1.369(9) . ?
C31 C32 1.364(9) . ?
C32 C33 1.381(10) . ?
C33 C34 1.350(9) . ?
C34 C35 1.414(9) . ?
C36 C37 1.409(9) . ?
C37 C38 1.365(10) . ?
C38 C39 1.378(10) . ?
C39 C40 1.368(9) . ?
O1 C42 1.386(9) . ?
O1 C43 1.443(9) . ?
C41 C42 1.513(12) . ?
C43 C44 1.512(11) . ?
